data_7019362
loop_
_publ_author_name
'Alhanash, Fatma B.'
'Barnes, Nicholas A.'
'Godfrey, Stephen M.'
'Hurst, Paul A.'
'Hutchinson, Adrian'
'Khan, Rana Z.'
'Pritchard, Robin G.'

_publ_section_title
;
 Structural isomerism in tris-tolyl halo-phosphonium and halo-arsonium
 tri-halides, [(CH(3)C(6)H(4))(3)EX][X(3)], (E = P, As; X = Br, I).
;
_journal_issue 25
_journal_name_full 'Dalton transactions (Cambridge, England : 2003)'
_journal_page_first 7708
_journal_page_last 7728
_journal_paper_doi 10.1039/c2dt30235g
_journal_volume 41
_journal_year 2012
_chemical_absolute_configuration unk
_chemical_compound_source 'synthesis as described'
_chemical_formula_moiety 'C21 H21 As1 Br4'
_chemical_formula_sum 'C21 H21 As Br4'
_chemical_formula_weight 667.94
_chemical_name_systematic
;
?
;
_space_group_IT_number 4
_symmetry_cell_setting monoclinic
_symmetry_Int_Tables_number 4
_symmetry_space_group_name_Hall 'P 2yb'
_symmetry_space_group_name_H-M 'P 1 21 1'
_atom_sites_solution_hydrogens geom
_atom_sites_solution_primary direct
_atom_sites_solution_secondary difmap
_audit_conform_dict_location ftp://ftp.iucr.org/pub/cif_core.dic
_audit_conform_dict_name cif_core.dic
_audit_conform_dict_version 2.4
_audit_creation_date 2011-02-28T00:07:48-00:00
_audit_creation_method 'WinGX routine CIF_UPDATE'
_cell_angle_alpha 90
_cell_angle_beta 106.8340(10)
_cell_angle_gamma 90
_cell_formula_units_Z 4
_cell_length_a 11.2560(2)
_cell_length_b 11.3603(2)
_cell_length_c 18.7646(6)
_cell_measurement_reflns_used 5041
_cell_measurement_temperature 150(2)
_cell_measurement_theta_max 27
_cell_measurement_theta_min 2
_cell_measurement_wavelength 0.71073
_cell_volume 2296.64(9)
_computing_cell_refinement 'HKL Scalepack (Otwinowski & Minor 1997)'
_computing_data_collection 'Collect (Nonius BV, 1997-2000)'
_computing_data_reduction 'HKL Denzo and Scalepack (Otwinowski & Minor 1997)'
_computing_molecular_graphics 'Ortep-3 for Windows (Farrugia, 1997)'
_computing_publication_material 'WinGX publication routines (Farrugia, 1999)'
_computing_structure_refinement 'SHELXL-97 (Sheldrick, 2008)'
_computing_structure_solution 'SIR92 (Giacovazzo et al, 1993)'
_diffrn_ambient_temperature 150(2)
_diffrn_detector 'CCD plate'
_diffrn_detector_area_resol_mean 9
_diffrn_measured_fraction_theta_full 0.994
_diffrn_measured_fraction_theta_max 0.994
_diffrn_measurement_device '95mm CCD camera on \k-goniostat'
_diffrn_measurement_device_type KappaCCD
_diffrn_measurement_method 'CCD rotation images, thick slices'
_diffrn_orient_matrix_type 'by Nonius Collect from scalepack cell'
_diffrn_orient_matrix_UB_11 -0.494859E-1
_diffrn_orient_matrix_UB_12 -0.735343E-1
_diffrn_orient_matrix_UB_13 -0.157283E-1
_diffrn_orient_matrix_UB_21 -0.73991E-1
_diffrn_orient_matrix_UB_22 0.38999E-1
_diffrn_orient_matrix_UB_23 0.90068E-2
_diffrn_orient_matrix_UB_31 -0.263022E-1
_diffrn_orient_matrix_UB_32 0.286415E-1
_diffrn_orient_matrix_UB_33 -0.52645E-1
_diffrn_radiation_monochromator graphite
_diffrn_radiation_probe x-ray
_diffrn_radiation_type MoK\a
_diffrn_radiation_wavelength 0.71073
_diffrn_reflns_av_R_equivalents 0.091
_diffrn_reflns_av_unetI/netI 0.0724
_diffrn_reflns_limit_h_max 14
_diffrn_reflns_limit_h_min 0
_diffrn_reflns_limit_k_max 14
_diffrn_reflns_limit_k_min 0
_diffrn_reflns_limit_l_max 22
_diffrn_reflns_limit_l_min -23
_diffrn_reflns_number 19739
_diffrn_reflns_reduction_process
;
Scaled and merged with Sortav
R.H. Blessing, (1987) Cryst. Rev. 1, 3-58
R.H. Blessing, (1989) J. Appl. Cryst. 22, 396-397
;
_diffrn_reflns_theta_full 26.5
_diffrn_reflns_theta_max 26.5
_diffrn_reflns_theta_min 3.05
_diffrn_source 'Enraf Nonius FR590'
_exptl_absorpt_coefficient_mu 8.443
_exptl_absorpt_correction_T_max 0.7141
_exptl_absorpt_correction_T_min 0.2654
_exptl_absorpt_correction_type multi-scan
_exptl_absorpt_process_details
;
R.H. Blessing, Acta Cryst. (1995), A51, 33-38
;
_exptl_crystal_colour yellow
_exptl_crystal_density_diffrn 1.932
_exptl_crystal_density_method 'not measured'
_exptl_crystal_description prism
_exptl_crystal_F_000 1280
_exptl_crystal_size_max 0.15
_exptl_crystal_size_mid 0.12
_exptl_crystal_size_min 0.07
_refine_diff_density_max 0.959
_refine_diff_density_min -1.031
_refine_diff_density_rms 0.189
_refine_ls_abs_structure_details 'Flack H D (1983), Acta Cryst. A39, 876-881'
_refine_ls_abs_structure_Flack 0.53(6)
_refine_ls_extinction_method none
_refine_ls_goodness_of_fit_ref 1.051
_refine_ls_hydrogen_treatment constr
_refine_ls_matrix_type full
_refine_ls_number_parameters 476
_refine_ls_number_reflns 4974
_refine_ls_number_restraints 1
_refine_ls_restrained_S_all 1.051
_refine_ls_R_factor_all 0.0775
_refine_ls_R_factor_gt 0.0519
_refine_ls_shift/su_max 0.001
_refine_ls_shift/su_mean 0
_refine_ls_structure_factor_coef Fsqd
_refine_ls_weighting_details 'calc w=1/[\s^2^(Fo^2^)+(0.0731P)^2^+4.5428P] where P=(Fo^2^+2Fc^2^)/3'
_refine_ls_weighting_scheme calc
_refine_ls_wR_factor_gt 0.1195
_refine_ls_wR_factor_ref 0.1337
_reflns_number_gt 3874
_reflns_number_total 4974
_reflns_threshold_expression >2\s(I)
_cod_data_source_file c2dt30235g.txt
_cod_data_source_block rob11
_cod_original_sg_symbol_H-M 'P 21'
_cod_database_code 7019362

loop_
_symmetry_equiv_pos_as_xyz
'x, y, z'
'-x, y+1/2, -z'

loop_
_atom_site_label
_atom_site_type_symbol
_atom_site_fract_x
_atom_site_fract_y
_atom_site_fract_z
_atom_site_U_iso_or_equiv
_atom_site_adp_type
_atom_site_occupancy
_atom_site_symmetry_multiplicity
_atom_site_calc_flag
_atom_site_refinement_flags
C1 C 0.8965(13) 0.4173(11) 0.4389(7) 0.027(3) Uani 1 1 d .
C2 C 0.8091(14) 0.4545(13) 0.4729(8) 0.030(3) Uani 1 1 d .
H2 H 0.8166 0.434 0.522 0.037 Uiso 1 1 calc R
C3 C 0.7121(12) 0.5216(12) 0.4337(7) 0.027(3) Uani 1 1 d .
H3 H 0.6549 0.5495 0.4567 0.032 Uiso 1 1 calc R
C4 C 0.6977(13) 0.5488(11) 0.3595(7) 0.027(3) Uani 1 1 d .
C5 C 0.7809(12) 0.5078(10) 0.3256(7) 0.022(3) Uani 1 1 d .
H5 H 0.7705 0.5253 0.2758 0.027 Uiso 1 1 calc R
C6 C 0.8827(13) 0.4391(11) 0.3652(8) 0.028(3) Uani 1 1 d .
H6 H 0.939 0.4095 0.342 0.033 Uiso 1 1 calc R
C7 C 0.5900(13) 0.6271(13) 0.3169(9) 0.035(3) Uani 1 1 d .
H7A H 0.6048 0.7065 0.3347 0.052 Uiso 1 1 calc R
H7B H 0.5142 0.599 0.3245 0.052 Uiso 1 1 calc R
H7C H 0.5834 0.6249 0.2647 0.052 Uiso 1 1 calc R
C8 C 1.1694(12) 0.4486(12) 0.5534(7) 0.026(3) Uani 1 1 d .
C9 C 1.1908(12) 0.4525(12) 0.6308(7) 0.023(3) Uani 1 1 d .
H9 H 1.1514 0.4006 0.6549 0.027 Uiso 1 1 calc R
C10 C 1.2742(12) 0.5381(12) 0.6705(7) 0.025(3) Uani 1 1 d .
H10 H 1.2923 0.5419 0.722 0.03 Uiso 1 1 calc R
C11 C 1.3292(12) 0.6162(12) 0.6340(7) 0.026(3) Uani 1 1 d .
C12 C 1.3080(12) 0.6050(14) 0.5577(8) 0.031(3) Uani 1 1 d .
H12 H 1.3512 0.6538 0.534 0.038 Uiso 1 1 calc R
C13 C 1.2260(13) 0.5250(13) 0.5157(8) 0.030(3) Uani 1 1 d .
H13 H 1.209 0.522 0.4642 0.036 Uiso 1 1 calc R
C14 C 1.4146(13) 0.7079(12) 0.6770(7) 0.027(3) Uani 1 1 d .
H14A H 1.3684 0.7632 0.6971 0.041 Uiso 1 1 calc R
H14B H 1.4535 0.7482 0.6448 0.041 Uiso 1 1 calc R
H14C H 1.477 0.6714 0.7169 0.041 Uiso 1 1 calc R
C15 C 1.1131(13) 0.2477(11) 0.4309(7) 0.024(3) Uani 1 1 d .
C16 C 1.0299(13) 0.1829(12) 0.3753(8) 0.032(3) Uani 1 1 d .
H16 H 0.9452 0.1868 0.3699 0.038 Uiso 1 1 calc R
C17 C 1.0737(13) 0.1130(13) 0.3285(7) 0.028(3) Uani 1 1 d .
H17 H 1.0184 0.0682 0.2922 0.034 Uiso 1 1 calc R
C18 C 1.2028(13) 0.1087(12) 0.3351(7) 0.029(3) Uani 1 1 d .
C19 C 1.2835(13) 0.1759(12) 0.3920(8) 0.028(3) Uani 1 1 d .
H19 H 1.3683 0.1751 0.3975 0.034 Uiso 1 1 calc R
C20 C 1.2383(11) 0.2431(13) 0.4400(7) 0.026(3) Uani 1 1 d .
H20 H 1.2928 0.285 0.4783 0.031 Uiso 1 1 calc R
C21 C 1.2523(16) 0.0349(15) 0.2849(9) 0.045(4) Uani 1 1 d .
H21A H 1.2513 0.0792 0.2412 0.068 Uiso 1 1 calc R
H21B H 1.2016 -0.034 0.2709 0.068 Uiso 1 1 calc R
H21C H 1.3359 0.0119 0.3103 0.068 Uiso 1 1 calc R
C22 C 0.8356(15) 0.2050(13) 0.9436(8) 0.033(3) Uani 1 1 d .
C23 C 0.7791(13) 0.2824(11) 0.9819(7) 0.026(3) Uani 1 1 d .
H23 H 0.804 0.2855 1.0337 0.031 Uiso 1 1 calc R
C24 C 0.6841(13) 0.3546(12) 0.9401(7) 0.028(3) Uani 1 1 d .
H24 H 0.6489 0.4097 0.9646 0.034 Uiso 1 1 calc R
C25 C 0.6395(12) 0.3466(12) 0.8617(7) 0.025(3) Uani 1 1 d .
C26 C 0.6948(14) 0.2637(13) 0.8266(7) 0.031(3) Uani 1 1 d .
H26 H 0.6649 0.2556 0.7752 0.037 Uiso 1 1 calc R
C27 C 0.7936(13) 0.1919(12) 0.8658(7) 0.028(3) Uani 1 1 d .
H27 H 0.8299 0.1379 0.8412 0.034 Uiso 1 1 calc R
C28 C 0.5336(14) 0.4218(15) 0.8200(9) 0.040(4) Uani 1 1 d .
H28A H 0.5439 0.4424 0.7725 0.059 Uiso 1 1 calc R
H28B H 0.5313 0.4922 0.8479 0.059 Uiso 1 1 calc R
H28C H 0.4573 0.3793 0.8126 0.059 Uiso 1 1 calc R
C29 C 1.1033(14) 0.2014(11) 1.0675(7) 0.029(3) Uani 1 1 d .
C30 C 1.0840(12) 0.2437(11) 1.1318(8) 0.028(3) Uani 1 1 d .
H30 H 1.0107 0.2266 1.143 0.034 Uiso 1 1 calc R
C31 C 1.1725(14) 0.3107(13) 1.1788(9) 0.035(3) Uani 1 1 d .
H31 H 1.16 0.337 1.223 0.042 Uiso 1 1 calc R
C32 C 1.2827(14) 0.3411(12) 1.1622(9) 0.036(4) Uani 1 1 d .
C33 C 1.3001(15) 0.2939(14) 1.0971(9) 0.039(4) Uani 1 1 d .
H33 H 1.3732 0.3103 1.0853 0.047 Uiso 1 1 calc R
C34 C 1.2123(14) 0.2242(15) 1.0502(8) 0.039(3) Uani 1 1 d .
H34 H 1.2258 0.1928 1.0074 0.047 Uiso 1 1 calc R
C35 C 1.3766(14) 0.4200(13) 1.2120(9) 0.040(4) Uani 1 1 d .
H35A H 1.458 0.3878 1.219 0.06 Uiso 1 1 calc R
H35B H 1.3602 0.4263 1.2593 0.06 Uiso 1 1 calc R
H35C H 1.372 0.4966 1.1897 0.06 Uiso 1 1 calc R
C36 C 0.9151(12) -0.0011(10) 1.0591(8) 0.026(3) Uani 1 1 d .
C37 C 1.0055(12) -0.0649(11) 1.1124(8) 0.026(3) Uani 1 1 d .
H37 H 1.0894 -0.054 1.1174 0.032 Uiso 1 1 calc R
C38 C 0.9670(14) -0.1452(13) 1.1579(8) 0.032(3) Uani 1 1 d .
H38 H 1.0251 -0.1879 1.1939 0.038 Uiso 1 1 calc R
C39 C 0.8407(13) -0.1602(12) 1.1484(8) 0.028(3) Uani 1 1 d .
C40 C 0.7555(12) -0.0971(10) 1.0951(7) 0.022(3) Uani 1 1 d .
H40 H 0.6714 -0.1086 1.0892 0.026 Uiso 1 1 calc R
C41 C 0.7912(13) -0.0167(12) 1.0497(8) 0.030(3) Uani 1 1 d .
H41 H 0.7323 0.0255 1.0138 0.036 Uiso 1 1 calc R
C42 C 0.7961(13) -0.2472(14) 1.1960(8) 0.034(3) Uani 1 1 d .
H42A H 0.7364 -0.2099 1.2162 0.051 Uiso 1 1 calc R
H42B H 0.8654 -0.2737 1.236 0.051 Uiso 1 1 calc R
H42C H 0.7583 -0.3134 1.1662 0.051 Uiso 1 1 calc R
As1 As 1.04706(12) 0.34143(11) 0.49523(7) 0.0230(3) Uani 1 1 d .
As2 As 0.97216(13) 0.11326(11) 1.00079(8) 0.0250(3) Uani 1 1 d .
Br1 Br 0.99450(13) 0.22419(12) 0.57941(7) 0.0294(3) Uani 1 1 d .
Br2 Br 0.53636(15) 0.36515(15) 0.55758(9) 0.0421(4) Uani 1 1 d .
Br3 Br 0.69975(13) 0.22517(13) 0.62652(8) 0.0311(3) Uani 1 1 d .
Br4 Br 0.87188(14) 0.07933(12) 0.69799(8) 0.0343(3) Uani 1 1 d .
Br5 Br 1.05713(15) 0.02683(12) 0.91812(8) 0.0350(3) Uani 1 1 d .
Br6 Br 1.21045(16) -0.24732(15) 0.81061(9) 0.0447(4) Uani 1 1 d .
Br7 Br 1.34443(14) -0.07467(13) 0.87760(8) 0.0333(3) Uani 1 1 d .
Br8 Br 1.47121(15) 0.09604(15) 0.94649(10) 0.0474(4) Uani 1 1 d .

loop_
_atom_site_aniso_label
_atom_site_aniso_U_11
_atom_site_aniso_U_22
_atom_site_aniso_U_33
_atom_site_aniso_U_23
_atom_site_aniso_U_13
_atom_site_aniso_U_12
C1 0.030(8) 0.020(6) 0.031(7) -0.010(5) 0.009(6) -0.003(5)
C2 0.034(8) 0.043(8) 0.018(7) 0.005(6) 0.014(6) 0.016(6)
C3 0.026(7) 0.028(7) 0.034(8) 0.007(6) 0.021(6) -0.005(6)
C4 0.030(8) 0.022(7) 0.025(7) -0.002(5) 0.003(6) -0.005(5)
C5 0.023(7) 0.011(6) 0.033(7) -0.007(5) 0.008(6) 0.000(5)
C6 0.032(8) 0.013(6) 0.043(8) -0.004(5) 0.019(7) 0.007(5)
C7 0.020(7) 0.030(7) 0.050(9) -0.003(6) 0.005(7) 0.009(6)
C8 0.020(7) 0.030(7) 0.026(7) 0.007(5) 0.005(6) 0.006(5)
C9 0.021(7) 0.029(7) 0.018(7) 0.002(5) 0.004(5) -0.010(5)
C10 0.026(7) 0.024(6) 0.026(7) 0.007(5) 0.008(6) 0.006(5)
C11 0.021(7) 0.021(6) 0.030(7) -0.001(5) -0.001(6) 0.006(5)
C12 0.017(7) 0.042(8) 0.031(8) -0.002(6) 0.002(6) 0.004(6)
C13 0.029(8) 0.030(7) 0.028(7) 0.006(6) 0.003(6) -0.007(6)
C14 0.027(7) 0.024(6) 0.028(7) -0.003(5) 0.002(6) -0.001(5)
C15 0.032(8) 0.017(6) 0.017(6) 0.003(5) -0.003(5) 0.004(5)
C16 0.024(8) 0.031(7) 0.034(8) -0.001(6) -0.001(6) 0.004(6)
C17 0.026(7) 0.035(7) 0.023(7) -0.004(6) 0.006(6) -0.005(6)
C18 0.028(8) 0.028(7) 0.025(7) -0.001(6) 0.002(6) -0.003(6)
C19 0.022(7) 0.032(7) 0.031(7) -0.003(6) 0.009(6) -0.003(6)
C20 0.007(6) 0.040(7) 0.029(7) 0.006(6) 0.003(5) 0.000(5)
C21 0.061(11) 0.040(8) 0.038(9) -0.006(7) 0.021(8) 0.008(8)
C22 0.046(9) 0.031(7) 0.030(8) 0.010(6) 0.022(7) -0.004(6)
C23 0.038(8) 0.024(6) 0.012(6) -0.002(5) 0.003(6) 0.007(6)
C24 0.034(8) 0.021(6) 0.031(7) 0.005(5) 0.011(6) 0.006(5)
C25 0.024(7) 0.031(7) 0.017(6) 0.010(5) 0.002(5) 0.001(6)
C26 0.034(8) 0.038(8) 0.011(6) -0.002(5) -0.009(6) -0.007(6)
C27 0.023(7) 0.034(7) 0.027(7) 0.001(6) 0.007(6) 0.004(6)
C28 0.035(9) 0.039(8) 0.039(9) 0.002(7) 0.002(7) 0.011(7)
C29 0.041(9) 0.024(7) 0.025(7) 0.006(5) 0.011(6) -0.003(6)
C30 0.019(7) 0.017(6) 0.052(9) -0.005(6) 0.017(6) -0.003(5)
C31 0.038(9) 0.028(7) 0.040(9) -0.010(6) 0.012(7) 0.007(6)
C32 0.036(8) 0.011(6) 0.055(10) 0.001(6) 0.001(7) 0.000(6)
C33 0.034(9) 0.040(8) 0.049(10) 0.004(7) 0.021(8) -0.002(7)
C34 0.040(9) 0.042(8) 0.032(8) -0.008(7) 0.008(7) -0.015(7)
C35 0.030(9) 0.028(7) 0.058(10) 0.009(7) 0.007(8) 0.002(6)
C36 0.021(7) 0.010(6) 0.046(8) 0.006(5) 0.008(6) -0.005(5)
C37 0.014(6) 0.018(6) 0.042(8) -0.010(6) 0.000(6) 0.004(5)
C38 0.035(8) 0.030(7) 0.029(8) 0.003(6) 0.005(6) 0.006(6)
C39 0.028(8) 0.027(6) 0.032(8) -0.005(6) 0.011(6) 0.012(6)
C40 0.025(7) 0.018(6) 0.028(7) 0.002(5) 0.016(6) -0.013(5)
C41 0.028(8) 0.023(6) 0.039(8) 0.008(6) 0.012(7) -0.002(5)
C42 0.024(8) 0.045(8) 0.036(8) 0.000(6) 0.016(6) -0.005(6)
As1 0.0226(7) 0.0195(6) 0.0273(7) 0.0013(5) 0.0078(6) -0.0005(5)
As2 0.0281(8) 0.0195(6) 0.0283(7) 0.0003(5) 0.0097(6) 0.0001(5)
Br1 0.0295(7) 0.0253(6) 0.0337(7) 0.0060(5) 0.0097(6) -0.0036(5)
Br2 0.0277(8) 0.0495(9) 0.0446(9) 0.0002(7) 0.0035(7) 0.0006(7)
Br3 0.0288(7) 0.0375(7) 0.0297(7) -0.0050(6) 0.0130(6) -0.0033(6)
Br4 0.0393(8) 0.0361(7) 0.0308(8) 0.0012(6) 0.0154(6) 0.0010(6)
Br5 0.0448(9) 0.0269(6) 0.0381(8) -0.0017(6) 0.0195(7) 0.0062(6)
Br6 0.0484(10) 0.0543(10) 0.0372(9) -0.0054(7) 0.0214(8) -0.0104(7)
Br7 0.0274(8) 0.0425(8) 0.0316(8) 0.0067(6) 0.0111(6) 0.0030(6)
Br8 0.0329(9) 0.0461(9) 0.0569(10) 0.0045(8) 0.0031(8) -0.0035(7)

loop_
_atom_type_symbol
_atom_type_description
_atom_type_scat_dispersion_real
_atom_type_scat_dispersion_imag
_atom_type_scat_source
C C 0.0033 0.0016 'International Tables Vol C Tables 4.2.6.8 and 6.1.1.4'
H H 0 0 'International Tables Vol C Tables 4.2.6.8 and 6.1.1.4'
As As 0.0499 2.0058 'International Tables Vol C Tables 4.2.6.8 and 6.1.1.4'
Br Br -0.2901 2.4595 'International Tables Vol C Tables 4.2.6.8 and 6.1.1.4'

loop_
_geom_angle_atom_site_label_1
_geom_angle_atom_site_label_2
_geom_angle_atom_site_label_3
_geom_angle
C6 C1 C2 121.5(13)
C6 C1 As1 117.4(10)
C2 C1 As1 121.0(10)
C3 C2 C1 119.2(12)
C2 C3 C4 120.7(12)
C5 C4 C3 119.8(13)
C5 C4 C7 120.3(13)
C3 C4 C7 119.9(13)
C4 C5 C6 120.7(13)
C1 C6 C5 118.1(12)
C13 C8 C9 122.8(13)
C13 C8 As1 117.7(10)
C9 C8 As1 119.2(9)
C8 C9 C10 117.3(11)
C11 C10 C9 120.7(12)
C10 C11 C12 119.2(13)
C10 C11 C14 119.7(12)
C12 C11 C14 121.0(12)
C13 C12 C11 122.6(13)
C12 C13 C8 117.1(13)
C20 C15 C16 121.1(12)
C20 C15 As1 121.1(10)
C16 C15 As1 117.8(11)
C17 C16 C15 119.7(13)
C16 C17 C18 120.6(13)
C19 C18 C17 117.7(12)
C19 C18 C21 120.6(13)
C17 C18 C21 121.7(12)
C20 C19 C18 120.9(12)
C15 C20 C19 119.9(12)
C23 C22 C27 122.2(13)
C23 C22 As2 117.8(10)
C27 C22 As2 120.0(10)
C24 C23 C22 118.0(12)
C23 C24 C25 122.1(12)
C26 C25 C24 117.5(12)
C26 C25 C28 122.5(12)
C24 C25 C28 119.9(12)
C25 C26 C27 122.6(12)
C26 C27 C22 117.4(12)
C30 C29 C34 121.2(13)
C30 C29 As2 117.9(10)
C34 C29 As2 120.9(10)
C31 C30 C29 119.7(13)
C30 C31 C32 121.5(13)
C33 C32 C31 117.0(13)
C33 C32 C35 121.6(14)
C31 C32 C35 121.3(14)
C34 C33 C32 121.7(15)
C33 C34 C29 118.9(14)
C41 C36 C37 121.8(12)
C41 C36 As2 120.7(10)
C37 C36 As2 117.5(10)
C38 C37 C36 118.9(12)
C39 C38 C37 119.1(13)
C40 C39 C38 120.2(13)
C40 C39 C42 119.5(12)
C38 C39 C42 120.4(12)
C39 C40 C41 121.8(13)
C36 C41 C40 118.3(13)
C15 As1 C1 110.2(5)
C15 As1 C8 111.4(6)
C1 As1 C8 113.6(6)
C15 As1 Br1 109.8(4)
C1 As1 Br1 106.2(4)
C8 As1 Br1 105.3(4)
C22 As2 C29 115.1(6)
C22 As2 C36 109.9(6)
C29 As2 C36 107.6(6)
C22 As2 Br5 106.4(4)
C29 As2 Br5 105.9(4)
C36 As2 Br5 111.9(4)
Br2 Br3 Br4 179.52(8)
Br8 Br7 Br6 177.94(8)

loop_
_geom_bond_atom_site_label_1
_geom_bond_atom_site_label_2
_geom_bond_distance
C1 C6 1.369(19)
C1 C2 1.384(18)
C1 As1 1.922(14)
C2 C3 1.359(19)
C3 C4 1.389(19)
C4 C5 1.356(18)
C4 C7 1.529(19)
C5 C6 1.408(18)
C8 C13 1.386(18)
C8 C9 1.401(18)
C8 As1 1.923(14)
C9 C10 1.406(18)
C10 C11 1.372(19)
C11 C12 1.388(19)
C11 C14 1.487(18)
C12 C13 1.371(19)
C15 C20 1.371(18)
C15 C16 1.394(18)
C15 As1 1.914(13)
C16 C17 1.376(19)
C17 C18 1.424(19)
C18 C19 1.410(19)
C18 C21 1.484(19)
C19 C20 1.384(19)
C22 C23 1.400(19)
C22 C27 1.407(19)
C22 As2 1.909(15)
C23 C24 1.395(18)
C24 C25 1.412(18)
C25 C26 1.40(2)
C25 C28 1.491(19)
C26 C27 1.403(19)
C29 C30 1.374(19)
C29 C34 1.38(2)
C29 As2 1.918(14)
C30 C31 1.36(2)
C31 C32 1.41(2)
C32 C33 1.40(2)
C32 C35 1.49(2)
C33 C34 1.37(2)
C36 C41 1.366(19)
C36 C37 1.404(18)
C36 As2 1.924(12)
C37 C38 1.40(2)
C38 C39 1.39(2)
C39 C40 1.370(19)
C39 C42 1.513(19)
C40 C41 1.385(17)
As1 Br1 2.2716(18)
As2 Br5 2.2682(19)
Br2 Br3 2.491(2)
Br3 Br4 2.606(2)
Br6 Br7 2.570(2)
Br7 Br8 2.530(2)
